data_4075558
loop_
_publ_author_name
'Hlavinka, Mark L.'
'Hagadorn, John R.'

_publ_section_title
;
 Structures of Zinc Ketone Enolates
;
_journal_issue 14
_journal_name_full Organometallics
_journal_page_first 3501
_journal_paper_doi 10.1021/om060367y
_journal_volume 25
_journal_year 2006
_chemical_formula_sum 'C57.5 H80 N4 O3 Zn2'
_chemical_formula_weight 1005.99
_chemical_name_common 'iPrLZn2(OC(=CH2)C6Me5)2 (4b)'
_chemical_name_systematic
; 
 ? 
;
_space_group_IT_number 15
_symmetry_cell_setting monoclinic
_symmetry_space_group_name_Hall '-C 2yc'
_symmetry_space_group_name_H-M 'C 1 2/c 1'
_atom_sites_solution_hydrogens geom
_atom_sites_solution_primary direct
_atom_sites_solution_secondary difmap
_audit_creation_method SHELXL-97
_cell_angle_alpha 90.00
_cell_angle_beta 121.5010(10)
_cell_angle_gamma 90.00
_cell_formula_units_Z 8
_cell_length_a 32.9488(12)
_cell_length_b 19.2436(7)
_cell_length_c 19.7699(7)
_cell_measurement_reflns_used 5792
_cell_measurement_temperature 145(2)
_cell_measurement_theta_max 30.251
_cell_measurement_theta_min 2.419
_cell_volume 10687.9(7)
_computing_cell_refinement 'SAINT, Bruker'
_computing_data_collection 'SMART, Bruker'
_computing_data_reduction 'SAINT, Bruker'
_computing_molecular_graphics 'SHELXTL, Bruker'
_computing_structure_refinement 'SHELXL-97 (Sheldrick, 1997)'
_computing_structure_solution 'SHELXS-97 (Sheldrick, 1990)'
_diffrn_ambient_temperature 145(2)
_diffrn_measured_fraction_theta_full 0.999
_diffrn_measured_fraction_theta_max 0.999
_diffrn_radiation_monochromator graphite
_diffrn_radiation_source 'fine-focus sealed tube'
_diffrn_radiation_type MoK\a
_diffrn_radiation_wavelength 0.71073
_diffrn_reflns_av_R_equivalents 0.0750
_diffrn_reflns_av_sigmaI/netI 0.0909
_diffrn_reflns_limit_h_max 40
_diffrn_reflns_limit_h_min -43
_diffrn_reflns_limit_k_max 24
_diffrn_reflns_limit_k_min -25
_diffrn_reflns_limit_l_max 26
_diffrn_reflns_limit_l_min -14
_diffrn_reflns_number 40653
_diffrn_reflns_theta_full 27.88
_diffrn_reflns_theta_max 27.88
_diffrn_reflns_theta_min 2.01
_exptl_absorpt_coefficient_mu 0.944
_exptl_absorpt_correction_T_max 0.7983
_exptl_absorpt_correction_T_min 0.6498
_exptl_absorpt_correction_type multi-scan
_exptl_crystal_colour colorless
_exptl_crystal_density_diffrn 1.250
_exptl_crystal_density_method 'not measured'
_exptl_crystal_description block
_exptl_crystal_F_000 4296
_exptl_crystal_size_max 0.50
_exptl_crystal_size_mid 0.30
_exptl_crystal_size_min 0.25
_refine_diff_density_max 1.088
_refine_diff_density_min -0.533
_refine_diff_density_rms 0.093
_refine_ls_extinction_method none
_refine_ls_goodness_of_fit_ref 1.030
_refine_ls_hydrogen_treatment mixed
_refine_ls_matrix_type full
_refine_ls_number_parameters 615
_refine_ls_number_reflns 12741
_refine_ls_number_restraints 30
_refine_ls_restrained_S_all 1.036
_refine_ls_R_factor_all 0.0874
_refine_ls_R_factor_gt 0.0564
_refine_ls_shift/su_max 0.001
_refine_ls_shift/su_mean 0.000
_refine_ls_structure_factor_coef Fsqd
_refine_ls_weighting_details 'calc w=1/[\s^2^(Fo^2^)+(0.0801P)^2^+3.8671P] where P=(Fo^2^+2Fc^2^)/3'
_refine_ls_weighting_scheme calc
_refine_ls_wR_factor_gt 0.1438
_refine_ls_wR_factor_ref 0.1619
_reflns_number_gt 8940
_reflns_number_total 12741
_reflns_threshold_expression >2sigma(I)
_cod_data_source_file om060367ysi20060427_035900.cif
_cod_data_source_block jrh105
_cod_original_sg_symbol_H-M 'C2/c (#15)'
_cod_original_formula_sum 'C57.50 H80 N4 O3 Zn2'
_cod_database_code 4075558

loop_
_symmetry_equiv_pos_as_xyz
'x, y, z'
'-x, y, -z+1/2'
'x+1/2, y+1/2, z'
'-x+1/2, y+1/2, -z+1/2'
'-x, -y, -z'
'x, -y, z-1/2'
'-x+1/2, -y+1/2, -z'
'x+1/2, -y+1/2, z-1/2'

loop_
_atom_site_label
_atom_site_type_symbol
_atom_site_fract_x
_atom_site_fract_y
_atom_site_fract_z
_atom_site_U_iso_or_equiv
_atom_site_adp_type
_atom_site_occupancy
_atom_site_symmetry_multiplicity
_atom_site_calc_flag
_atom_site_refinement_flags
_atom_site_disorder_assembly
_atom_site_disorder_group
Zn1 Zn 0.241673(12) 0.532387(18) 0.69242(2) 0.02454(11) Uani 1 1 d . . .
Zn2 Zn 0.327464(12) 0.573953(18) 0.69010(2) 0.02445(11) Uani 1 1 d . . .
O1 O 0.30300(7) 0.48938(10) 0.72112(12) 0.0238(4) Uani 1 1 d . . .
O2 O 0.25871(7) 0.59657(10) 0.62846(12) 0.0247(4) Uani 1 1 d . . .
O3 O 0.31076(7) 0.62796(11) 0.80747(12) 0.0279(5) Uani 1 1 d . . .
N1 N 0.17425(9) 0.47681(13) 0.62769(16) 0.0283(6) Uani 1 1 d . . .
N2 N 0.21772(9) 0.57478(13) 0.75273(16) 0.0278(6) Uani 1 1 d . . .
N3 N 0.38381(9) 0.61951(14) 0.77159(15) 0.0287(6) Uani 1 1 d . . .
N4 N 0.36970(9) 0.54829(13) 0.63702(15) 0.0263(5) Uani 1 1 d . . .
C1 C 0.21188(14) 0.39239(19) 0.7413(2) 0.0437(9) Uani 1 1 d . . .
H1A H 0.2417 0.3975 0.7421 0.065 Uiso 1 1 calc R . .
H1B H 0.2095 0.3450 0.7571 0.065 Uiso 1 1 calc R . .
H1C H 0.2113 0.4257 0.7782 0.065 Uiso 1 1 calc R . .
C2 C 0.17012(12) 0.40634(17) 0.6579(2) 0.0349(8) Uani 1 1 d . . .
H2A H 0.1720 0.3709 0.6227 0.042 Uiso 1 1 calc R . .
C3 C 0.12393(13) 0.39223(19) 0.6556(2) 0.0425(9) Uani 1 1 d . . .
H3A H 0.0969 0.3986 0.6014 0.064 Uiso 1 1 calc R . .
H3B H 0.1211 0.4246 0.6913 0.064 Uiso 1 1 calc R . .
H3C H 0.1241 0.3444 0.6728 0.064 Uiso 1 1 calc R . .
C4 C 0.19533(13) 0.42922(19) 0.5323(2) 0.0377(8) Uani 1 1 d . . .
H4A H 0.2280 0.4409 0.5739 0.057 Uiso 1 1 calc R . .
H4B H 0.1912 0.4378 0.4802 0.057 Uiso 1 1 calc R . .
H4C H 0.1892 0.3801 0.5366 0.057 Uiso 1 1 calc R . .
C5 C 0.16052(12) 0.47409(18) 0.54169(19) 0.0329(7) Uani 1 1 d . . .
H5A H 0.1639 0.5225 0.5268 0.039 Uiso 1 1 calc R . .
C6 C 0.10958(13) 0.4519(2) 0.4830(2) 0.0455(9) Uani 1 1 d . . .
H6A H 0.0876 0.4813 0.4896 0.068 Uiso 1 1 calc R . .
H6B H 0.1053 0.4032 0.4927 0.068 Uiso 1 1 calc R . .
H6C H 0.1030 0.4567 0.4288 0.068 Uiso 1 1 calc R . .
C7 C 0.14530(11) 0.53180(17) 0.6370(2) 0.0306(7) Uani 1 1 d . . .
H7A H 0.1133 0.5130 0.6194 0.037 Uiso 1 1 calc R . .
H7B H 0.1413 0.5717 0.6024 0.037 Uiso 1 1 calc R . .
C8 C 0.16836(11) 0.55694(18) 0.7224(2) 0.0318(7) Uani 1 1 d . . .
H8A H 0.1511 0.5982 0.7246 0.038 Uiso 1 1 calc R . .
H8B H 0.1666 0.5199 0.7556 0.038 Uiso 1 1 calc R . .
C9 C 0.24030(11) 0.61563(16) 0.81847(19) 0.0279(7) Uani 1 1 d . . .
C10 C 0.22237(11) 0.63668(16) 0.86627(19) 0.0288(7) Uani 1 1 d . . .
H10A H 0.1920 0.6204 0.8536 0.035 Uiso 1 1 calc R . .
C11 C 0.24780(12) 0.68089(16) 0.93202(19) 0.0308(7) Uani 1 1 d . . .
H11A H 0.2339 0.6934 0.9620 0.037 Uiso 1 1 calc R . .
C12 C 0.29217(12) 0.70669(16) 0.95458(19) 0.0304(7) Uani 1 1 d . . .
H12A H 0.3087 0.7370 0.9987 0.037 Uiso 1 1 calc R . .
C13 C 0.31185(11) 0.68631(16) 0.90970(18) 0.0280(7) Uani 1 1 d . . .
C14 C 0.28607(11) 0.64232(16) 0.84495(18) 0.0264(6) Uani 1 1 d . . .
C15 C 0.35345(11) 0.66470(16) 0.85059(18) 0.0271(6) Uani 1 1 d . . .
C16 C 0.35614(11) 0.70091(16) 0.91312(18) 0.0285(7) Uani 1 1 d . . .
C17 C 0.39695(12) 0.73987(17) 0.96324(19) 0.0334(7) Uani 1 1 d . . .
H17A H 0.3999 0.7656 1.0066 0.040 Uiso 1 1 calc R . .
C18 C 0.43288(12) 0.73914(18) 0.9466(2) 0.0354(8) Uani 1 1 d . . .
H18A H 0.4608 0.7656 0.9793 0.043 Uiso 1 1 calc R . .
C19 C 0.42981(12) 0.70100(18) 0.8836(2) 0.0348(7) Uani 1 1 d . . .
H19A H 0.4556 0.7024 0.8751 0.042 Uiso 1 1 calc R . .
C20 C 0.38957(11) 0.66071(16) 0.83256(18) 0.0281(7) Uani 1 1 d . . .
C21 C 0.42509(11) 0.60967(18) 0.7639(2) 0.0327(7) Uani 1 1 d . . .
H21A H 0.4540 0.6027 0.8169 0.039 Uiso 1 1 calc R . .
H21B H 0.4299 0.6512 0.7393 0.039 Uiso 1 1 calc R . .
C22 C 0.41620(11) 0.54574(17) 0.71190(19) 0.0296(7) Uani 1 1 d . . .
H22A H 0.4417 0.5423 0.6997 0.036 Uiso 1 1 calc R . .
H22B H 0.4177 0.5035 0.7417 0.036 Uiso 1 1 calc R . .
C23 C 0.38670(14) 0.44041(19) 0.5788(3) 0.0437(9) Uani 1 1 d . . .
H23A H 0.4196 0.4410 0.6240 0.066 Uiso 1 1 calc R . .
H23B H 0.3849 0.4650 0.5340 0.066 Uiso 1 1 calc R . .
H23C H 0.3763 0.3922 0.5636 0.066 Uiso 1 1 calc R . .
C24 C 0.35421(12) 0.47634(16) 0.6021(2) 0.0302(7) Uani 1 1 d . . .
H24A H 0.3551 0.4470 0.6446 0.036 Uiso 1 1 calc R . .
C25 C 0.30276(13) 0.47620(18) 0.5334(2) 0.0368(8) Uani 1 1 d . . .
H25A H 0.2833 0.5034 0.5478 0.055 Uiso 1 1 calc R . .
H25B H 0.2909 0.4283 0.5216 0.055 Uiso 1 1 calc R . .
H25C H 0.3009 0.4968 0.4865 0.055 Uiso 1 1 calc R . .
C26 C 0.41477(13) 0.6102(2) 0.5808(2) 0.0421(9) Uani 1 1 d . . .
H26A H 0.4091 0.6379 0.5351 0.063 Uiso 1 1 calc R . .
H26B H 0.4284 0.5652 0.5800 0.063 Uiso 1 1 calc R . .
H26C H 0.4370 0.6349 0.6299 0.063 Uiso 1 1 calc R . .
C27 C 0.36787(12) 0.59874(17) 0.5769(2) 0.0323(7) Uani 1 1 d . . .
H27A H 0.3455 0.5782 0.5235 0.039 Uiso 1 1 calc R . .
C28 C 0.34641(13) 0.66814(17) 0.5792(2) 0.0365(8) Uani 1 1 d . . .
H28A H 0.3437 0.6984 0.5371 0.055 Uiso 1 1 calc R . .
H28B H 0.3670 0.6903 0.6308 0.055 Uiso 1 1 calc R . .
H28C H 0.3148 0.6604 0.5711 0.055 Uiso 1 1 calc R . .
C29 C 0.33025(11) 0.45328(16) 0.79106(18) 0.0267(6) Uani 1 1 d . . .
C30 C 0.32226(13) 0.45573(19) 0.8504(2) 0.0387(8) Uani 1 1 d . . .
H30A H 0.2969 0.4832 0.8455 0.046 Uiso 1 1 calc R . .
H30B H 0.3419 0.4300 0.8975 0.046 Uiso 1 1 calc R . .
C31 C 0.36966(11) 0.41097(15) 0.79636(18) 0.0251(6) Uani 1 1 d . . .
C32 C 0.35924(11) 0.35459(16) 0.74494(17) 0.0261(6) Uani 1 1 d . . .
C33 C 0.39630(11) 0.31319(18) 0.75165(19) 0.0334(7) Uani 1 1 d . . .
C34 C 0.44373(12) 0.3281(2) 0.8108(2) 0.0406(8) Uani 1 1 d . . .
C35 C 0.45417(11) 0.38535(19) 0.86082(19) 0.0339(7) Uani 1 1 d . . .
C36 C 0.41704(11) 0.42646(16) 0.85425(18) 0.0284(7) Uani 1 1 d . . .
C37 C 0.30830(11) 0.33607(17) 0.68362(19) 0.0317(7) Uani 1 1 d . . .
H37A H 0.2867 0.3653 0.6913 0.048 Uiso 1 1 calc R . .
H37B H 0.3026 0.2871 0.6894 0.048 Uiso 1 1 calc R . .
H37C H 0.3026 0.3439 0.6304 0.048 Uiso 1 1 calc R . .
C38 C 0.38488(14) 0.2528(2) 0.6951(2) 0.0514(11) Uani 1 1 d . . .
H38A H 0.3507 0.2523 0.6556 0.077 Uiso 1 1 calc R . .
H38B H 0.3939 0.2091 0.7249 0.077 Uiso 1 1 calc R . .
H38C H 0.4027 0.2580 0.6682 0.077 Uiso 1 1 calc R . .
C39 C 0.48396(16) 0.2809(3) 0.8232(3) 0.085(2) Uani 1 1 d . . .
H39A H 0.5080 0.3084 0.8201 0.128 Uiso 1 1 calc R . .
H39B H 0.4714 0.2450 0.7819 0.128 Uiso 1 1 calc R . .
H39C H 0.4985 0.2589 0.8754 0.128 Uiso 1 1 calc R . .
C40 C 0.50491(12) 0.4025(2) 0.9242(2) 0.0490(10) Uani 1 1 d . . .
H40A H 0.5264 0.3678 0.9233 0.073 Uiso 1 1 calc R . .
H40B H 0.5081 0.4021 0.9763 0.073 Uiso 1 1 calc R . .
H40C H 0.5132 0.4487 0.9141 0.073 Uiso 1 1 calc R . .
C41 C 0.42988(14) 0.48794(18) 0.9094(2) 0.0403(8) Uani 1 1 d . . .
H41A H 0.4548 0.5152 0.9089 0.060 Uiso 1 1 calc R . .
H41B H 0.4415 0.4714 0.9633 0.060 Uiso 1 1 calc R . .
H41C H 0.4017 0.5171 0.8916 0.060 Uiso 1 1 calc R . .
C42 C 0.24171(11) 0.66374(15) 0.60949(18) 0.0256(6) Uani 1 1 d . . .
C43 C 0.26954(12) 0.71952(17) 0.6382(2) 0.0335(7) Uani 1 1 d . . .
H43A H 0.3029 0.7142 0.6736 0.040 Uiso 1 1 calc R . .
H43B H 0.2561 0.7647 0.6233 0.040 Uiso 1 1 calc R . .
C44 C 0.18891(11) 0.67036(15) 0.55199(18) 0.0257(6) Uani 1 1 d . . .
C45 C 0.15999(11) 0.70225(15) 0.57538(19) 0.0274(7) Uani 1 1 d . . .
C46 C 0.11084(11) 0.70948(16) 0.5204(2) 0.0312(7) Uani 1 1 d . . .
C47 C 0.09105(12) 0.68469(17) 0.4426(2) 0.0359(8) Uani 1 1 d . . .
C48 C 0.12030(12) 0.65303(17) 0.4198(2) 0.0355(8) Uani 1 1 d . . .
C49 C 0.16934(11) 0.64598(16) 0.47390(19) 0.0293(7) Uani 1 1 d . . .
C50 C 0.18021(13) 0.73027(17) 0.6586(2) 0.0346(7) Uani 1 1 d . . .
H50A H 0.2126 0.7124 0.6932 0.052 Uiso 1 1 calc R . .
H50B H 0.1601 0.7153 0.6790 0.052 Uiso 1 1 calc R . .
H50C H 0.1810 0.7811 0.6576 0.052 Uiso 1 1 calc R . .
C51 C 0.08040(13) 0.7453(2) 0.5468(2) 0.0444(9) Uani 1 1 d . . .
H51A H 0.0508 0.7615 0.5001 0.067 Uiso 1 1 calc R . .
H51B H 0.0978 0.7851 0.5805 0.067 Uiso 1 1 calc R . .
H51C H 0.0730 0.7125 0.5767 0.067 Uiso 1 1 calc R . .
C52 C 0.03842(13) 0.6935(2) 0.3826(2) 0.0538(11) Uani 1 1 d . . .
H52A H 0.0258 0.6506 0.3519 0.081 Uiso 1 1 calc R . .
H52B H 0.0337 0.7320 0.3468 0.081 Uiso 1 1 calc R . .
H52C H 0.0217 0.7035 0.4104 0.081 Uiso 1 1 calc R . .
C53 C 0.09965(16) 0.6281(3) 0.3350(2) 0.0612(12) Uani 1 1 d . . .
H53A H 0.0680 0.6081 0.3152 0.092 Uiso 1 1 calc R . .
H53B H 0.1206 0.5927 0.3337 0.092 Uiso 1 1 calc R . .
H53C H 0.0970 0.6674 0.3014 0.092 Uiso 1 1 calc R . .
C54 C 0.20124(13) 0.61687(18) 0.4472(2) 0.0362(8) Uani 1 1 d . . .
H54A H 0.1954 0.6415 0.3995 0.054 Uiso 1 1 calc R . .
H54B H 0.1945 0.5673 0.4353 0.054 Uiso 1 1 calc R . .
H54C H 0.2346 0.6229 0.4895 0.054 Uiso 1 1 calc R . .
C55 C 0.0479(4) 0.4439(6) 0.2369(7) 0.079(3) Uiso 0.50 1 d P A -1
H55A H 0.0626 0.3977 0.2516 0.119 Uiso 0.50 1 calc PR A -1
H55B H 0.0213 0.4461 0.2457 0.119 Uiso 0.50 1 calc PR A -1
H55C H 0.0717 0.4791 0.2695 0.119 Uiso 0.50 1 calc PR A -1
C56 C 0.0312(4) 0.4563(5) 0.1570(6) 0.075(3) Uiso 0.50 1 d PD A -1
C57 C 0.0193(4) 0.5226(5) 0.1256(6) 0.071(3) Uiso 0.50 1 d PD A -1
H57A H 0.0214 0.5588 0.1600 0.085 Uiso 0.50 1 calc PR A -1
C58 C 0.0048(4) 0.5402(5) 0.0500(5) 0.069(3) Uiso 0.50 1 d PD A -1
H58A H -0.0029 0.5863 0.0301 0.083 Uiso 0.50 1 calc PR A -1
C59 C 0.0024(5) 0.4830(4) 0.0040(7) 0.067(3) Uiso 0.50 1 d PD A -1
H59A H -0.0072 0.4906 -0.0499 0.081 Uiso 0.50 1 calc PR A -1
C60 C 0.0127(4) 0.4208(5) 0.0314(6) 0.073(3) Uiso 0.50 1 d PD A -1
H60A H 0.0107 0.3841 -0.0024 0.088 Uiso 0.50 1 calc PR A -1
C61 C 0.0261(4) 0.4066(6) 0.1066(6) 0.090(4) Uiso 0.50 1 d PD A -1
H61A H 0.0322 0.3597 0.1243 0.109 Uiso 0.50 1 calc PR A -1

loop_
_atom_site_aniso_label
_atom_site_aniso_U_11
_atom_site_aniso_U_22
_atom_site_aniso_U_33
_atom_site_aniso_U_23
_atom_site_aniso_U_13
_atom_site_aniso_U_12
Zn1 0.03044(19) 0.02503(18) 0.0244(2) -0.00087(14) 0.01866(15) 0.00031(14)
Zn2 0.02910(19) 0.02644(19) 0.02245(19) -0.00144(14) 0.01670(15) -0.00105(13)
O1 0.0308(10) 0.0243(10) 0.0190(10) -0.0009(8) 0.0150(9) 0.0006(8)
O2 0.0328(11) 0.0218(10) 0.0243(11) 0.0010(8) 0.0183(9) 0.0022(8)
O3 0.0332(11) 0.0323(12) 0.0235(11) -0.0054(9) 0.0184(9) -0.0018(9)
N1 0.0370(14) 0.0261(13) 0.0278(14) -0.0004(11) 0.0211(12) 0.0008(11)
N2 0.0327(14) 0.0319(14) 0.0268(14) -0.0054(11) 0.0211(12) -0.0015(11)
N3 0.0302(13) 0.0361(14) 0.0250(14) -0.0071(11) 0.0182(11) -0.0041(11)
N4 0.0358(14) 0.0252(13) 0.0251(14) 0.0001(10) 0.0209(12) -0.0026(10)
C1 0.057(2) 0.0362(19) 0.044(2) 0.0136(17) 0.0306(19) 0.0036(17)
C2 0.050(2) 0.0276(16) 0.039(2) -0.0006(14) 0.0316(17) -0.0035(14)
C3 0.050(2) 0.038(2) 0.048(2) -0.0031(17) 0.0312(18) -0.0141(16)
C4 0.046(2) 0.043(2) 0.0307(19) -0.0030(15) 0.0250(16) -0.0001(16)
C5 0.0399(18) 0.0367(18) 0.0249(17) 0.0015(14) 0.0189(14) -0.0002(14)
C6 0.039(2) 0.061(2) 0.033(2) -0.0019(18) 0.0168(16) -0.0009(18)
C7 0.0274(15) 0.0327(17) 0.0365(19) 0.0000(14) 0.0200(14) 0.0007(13)
C8 0.0363(17) 0.0320(16) 0.0374(19) -0.0063(14) 0.0264(15) -0.0037(13)
C9 0.0371(16) 0.0244(15) 0.0267(17) 0.0062(13) 0.0198(14) 0.0063(12)
C10 0.0357(16) 0.0285(16) 0.0286(17) 0.0044(13) 0.0213(14) 0.0064(13)
C11 0.0439(18) 0.0293(16) 0.0269(17) 0.0038(13) 0.0240(15) 0.0126(14)
C12 0.0430(18) 0.0285(16) 0.0227(16) -0.0018(13) 0.0191(14) 0.0079(13)
C13 0.0363(16) 0.0272(15) 0.0205(15) 0.0027(12) 0.0147(13) 0.0075(13)
C14 0.0348(16) 0.0274(15) 0.0223(15) -0.0002(12) 0.0186(13) 0.0056(12)
C15 0.0309(15) 0.0266(15) 0.0226(16) -0.0018(12) 0.0131(13) -0.0011(12)
C16 0.0364(16) 0.0275(16) 0.0207(15) -0.0015(12) 0.0145(13) 0.0040(13)
C17 0.0416(18) 0.0309(17) 0.0218(16) -0.0058(13) 0.0125(14) -0.0002(14)
C18 0.0367(17) 0.0358(18) 0.0277(18) -0.0094(14) 0.0126(14) -0.0056(14)
C19 0.0365(17) 0.0371(18) 0.0306(18) -0.0056(14) 0.0174(15) -0.0048(14)
C20 0.0340(16) 0.0288(16) 0.0227(16) 0.0000(13) 0.0157(13) -0.0004(13)
C21 0.0302(16) 0.0423(19) 0.0293(17) -0.0042(15) 0.0181(14) -0.0033(14)
C22 0.0313(16) 0.0332(17) 0.0310(18) 0.0022(14) 0.0209(14) 0.0024(13)
C23 0.054(2) 0.0365(19) 0.055(2) -0.0122(17) 0.038(2) -0.0025(16)
C24 0.0455(18) 0.0244(15) 0.0332(18) -0.0037(13) 0.0292(16) -0.0032(13)
C25 0.048(2) 0.0353(18) 0.0342(19) -0.0113(15) 0.0268(17) -0.0085(15)
C26 0.054(2) 0.043(2) 0.048(2) 0.0058(17) 0.0398(19) -0.0022(17)
C27 0.0436(18) 0.0330(17) 0.0294(18) 0.0027(14) 0.0253(15) -0.0038(14)
C28 0.048(2) 0.0310(17) 0.039(2) 0.0068(15) 0.0288(17) -0.0015(15)
C29 0.0345(16) 0.0252(15) 0.0234(16) -0.0015(12) 0.0172(13) -0.0002(12)
C30 0.049(2) 0.047(2) 0.0258(18) 0.0089(15) 0.0233(16) 0.0144(16)
C31 0.0320(15) 0.0262(15) 0.0212(15) 0.0038(12) 0.0167(13) 0.0006(12)
C32 0.0308(15) 0.0300(16) 0.0184(15) 0.0025(12) 0.0136(12) -0.0003(12)
C33 0.0345(17) 0.0405(18) 0.0245(17) -0.0017(14) 0.0149(14) 0.0046(14)
C34 0.0371(18) 0.057(2) 0.0293(18) -0.0011(17) 0.0188(15) 0.0101(16)
C35 0.0314(16) 0.048(2) 0.0226(16) 0.0026(15) 0.0142(13) -0.0032(14)
C36 0.0331(16) 0.0327(17) 0.0184(15) 0.0027(12) 0.0127(13) -0.0051(13)
C37 0.0338(16) 0.0291(16) 0.0281(17) -0.0012(13) 0.0133(14) -0.0003(13)
C38 0.047(2) 0.057(2) 0.040(2) -0.0155(19) 0.0160(18) 0.0151(18)
C39 0.046(2) 0.133(5) 0.060(3) -0.029(3) 0.017(2) 0.038(3)
C40 0.0326(19) 0.067(3) 0.040(2) -0.007(2) 0.0135(16) -0.0069(18)
C41 0.052(2) 0.0349(18) 0.0262(18) -0.0030(15) 0.0154(16) -0.0059(16)
C42 0.0370(16) 0.0232(14) 0.0250(16) 0.0009(12) 0.0220(13) 0.0023(12)
C43 0.0407(18) 0.0257(16) 0.0358(19) -0.0012(14) 0.0211(15) 0.0016(13)
C44 0.0370(16) 0.0190(14) 0.0244(16) 0.0043(12) 0.0183(13) 0.0015(12)
C45 0.0391(17) 0.0212(14) 0.0268(16) 0.0029(12) 0.0207(14) 0.0000(12)
C46 0.0350(17) 0.0262(16) 0.0382(19) 0.0048(14) 0.0233(15) 0.0009(13)
C47 0.0346(17) 0.0290(17) 0.039(2) 0.0054(15) 0.0154(15) -0.0013(13)
C48 0.0444(19) 0.0317(17) 0.0265(17) -0.0026(14) 0.0159(15) -0.0031(14)
C49 0.0398(17) 0.0229(15) 0.0288(17) 0.0006(13) 0.0203(14) 0.0006(13)
C50 0.048(2) 0.0309(17) 0.0323(18) 0.0010(14) 0.0265(16) 0.0073(14)
C51 0.043(2) 0.046(2) 0.055(2) 0.0033(18) 0.0334(19) 0.0050(16)
C52 0.039(2) 0.060(3) 0.048(2) -0.004(2) 0.0130(18) -0.0001(18)
C53 0.057(3) 0.071(3) 0.033(2) -0.017(2) 0.0079(19) 0.005(2)
C54 0.049(2) 0.0360(18) 0.0300(18) -0.0031(14) 0.0254(16) 0.0015(15)

loop_
_atom_type_symbol
_atom_type_description
_atom_type_scat_dispersion_real
_atom_type_scat_dispersion_imag
_atom_type_scat_source
C C 0.0033 0.0016 'International Tables Vol C Tables 4.2.6.8 and 6.1.1.4'
H H 0.0000 0.0000 'International Tables Vol C Tables 4.2.6.8 and 6.1.1.4'
N N 0.0061 0.0033 'International Tables Vol C Tables 4.2.6.8 and 6.1.1.4'
O O 0.0106 0.0060 'International Tables Vol C Tables 4.2.6.8 and 6.1.1.4'
Zn Zn 0.2839 1.4301 'International Tables Vol C Tables 4.2.6.8 and 6.1.1.4'

loop_
_geom_angle_atom_site_label_1
_geom_angle_atom_site_label_2
_geom_angle_atom_site_label_3
_geom_angle
N2 Zn1 O1 133.67(10)
N2 Zn1 O2 117.50(10)
O1 Zn1 O2 81.97(8)
N2 Zn1 N1 87.11(10)
O1 Zn1 N1 122.67(9)
O2 Zn1 N1 117.29(9)
N2 Zn1 Zn2 126.85(8)
O1 Zn1 Zn2 43.55(6)
O2 Zn1 Zn2 41.80(6)
N1 Zn1 Zn2 144.31(7)
N3 Zn2 O2 135.22(10)
N3 Zn2 O1 118.11(10)
O2 Zn2 O1 81.73(8)
N3 Zn2 N4 85.82(10)
O2 Zn2 N4 124.26(9)
O1 Zn2 N4 114.33(9)
N3 Zn2 Zn1 128.52(8)
O2 Zn2 Zn1 43.49(6)
O1 Zn2 Zn1 41.59(6)
N4 Zn2 Zn1 142.78(7)
C29 O1 Zn1 122.15(18)
C29 O1 Zn2 123.27(18)
Zn1 O1 Zn2 94.86(8)
C42 O2 Zn2 122.98(18)
C42 O2 Zn1 121.99(18)
Zn2 O2 Zn1 94.71(8)
C14 O3 C15 105.0(2)
C7 N1 C5 109.0(2)
C7 N1 C2 112.9(3)
C5 N1 C2 112.1(3)
C7 N1 Zn1 95.76(18)
C5 N1 Zn1 106.94(19)
C2 N1 Zn1 118.8(2)
C9 N2 C8 117.8(3)
C9 N2 Zn1 129.9(2)
C8 N2 Zn1 112.24(19)
C20 N3 C21 117.3(3)
C20 N3 Zn2 129.1(2)
C21 N3 Zn2 113.5(2)
C22 N4 C24 110.7(2)
C22 N4 C27 113.9(2)
C24 N4 C27 111.3(2)
C22 N4 Zn2 96.52(18)
C24 N4 Zn2 106.10(18)
C27 N4 Zn2 117.23(19)
N1 C2 C1 111.6(3)
N1 C2 C3 116.2(3)
C1 C2 C3 109.0(3)
N1 C5 C6 115.5(3)
N1 C5 C4 110.8(3)
C6 C5 C4 110.4(3)
N1 C7 C8 112.3(3)
N2 C8 C7 109.6(3)
N2 C9 C14 120.7(3)
N2 C9 C10 126.5(3)
C14 C9 C10 112.8(3)
C11 C10 C9 122.5(3)
C12 C11 C10 122.4(3)
C11 C12 C13 117.2(3)
C14 C13 C12 119.4(3)
C14 C13 C16 106.0(3)
C12 C13 C16 134.6(3)
O3 C14 C13 111.5(3)
O3 C14 C9 122.8(3)
C13 C14 C9 125.7(3)
C16 C15 O3 112.0(3)
C16 C15 C20 125.8(3)
O3 C15 C20 122.1(3)
C15 C16 C17 119.5(3)
C15 C16 C13 105.5(3)
C17 C16 C13 135.0(3)
C18 C17 C16 116.8(3)
C17 C18 C19 122.9(3)
C18 C19 C20 121.9(3)
N3 C20 C19 126.5(3)
N3 C20 C15 120.4(3)
C19 C20 C15 113.1(3)
N3 C21 C22 108.2(3)
N4 C22 C21 112.4(3)
N4 C24 C25 111.2(3)
N4 C24 C23 115.3(3)
C25 C24 C23 111.0(3)
N4 C27 C26 115.5(3)
N4 C27 C28 111.6(3)
C26 C27 C28 110.3(3)
C30 C29 O1 122.7(3)
C30 C29 C31 121.6(3)
O1 C29 C31 115.6(3)
C32 C31 C36 120.2(3)
C32 C31 C29 119.9(3)
C36 C31 C29 119.9(3)
C31 C32 C33 120.0(3)
C31 C32 C37 120.8(3)
C33 C32 C37 119.2(3)
C32 C33 C34 119.7(3)
C32 C33 C38 119.7(3)
C34 C33 C38 120.6(3)
C35 C34 C33 120.3(3)
C35 C34 C39 119.1(3)
C33 C34 C39 120.6(4)
C34 C35 C36 119.9(3)
C34 C35 C40 121.0(3)
C36 C35 C40 119.1(3)
C31 C36 C35 120.0(3)
C31 C36 C41 121.8(3)
C35 C36 C41 118.2(3)
C43 C42 O2 123.2(3)
C43 C42 C44 121.4(3)
O2 C42 C44 115.4(2)
C45 C44 C49 120.5(3)
C45 C44 C42 120.3(3)
C49 C44 C42 119.1(3)
C44 C45 C46 119.7(3)
C44 C45 C50 121.7(3)
C46 C45 C50 118.6(3)
C47 C46 C45 120.1(3)
C47 C46 C51 121.3(3)
C45 C46 C51 118.6(3)
C48 C47 C46 119.8(3)
C48 C47 C52 119.8(3)
C46 C47 C52 120.4(3)
C47 C48 C49 120.6(3)
C47 C48 C53 120.4(3)
C49 C48 C53 119.0(3)
C48 C49 C44 119.3(3)
C48 C49 C54 120.3(3)
C44 C49 C54 120.3(3)
C61 C56 C57 115.7(10)
C61 C56 C55 123.1(10)
C57 C56 C55 121.2(9)
C58 C57 C56 125.4(9)
C57 C58 C59 112.8(9)
C60 C59 C58 122.9(10)
C59 C60 C61 121.4(10)
C56 C61 C60 121.7(10)

loop_
_geom_bond_atom_site_label_1
_geom_bond_atom_site_label_2
_geom_bond_distance
Zn1 N2 1.922(3)
Zn1 O1 1.973(2)
Zn1 O2 2.045(2)
Zn1 N1 2.178(3)
Zn1 Zn2 2.9610(5)
Zn2 N3 1.920(3)
Zn2 O2 1.980(2)
Zn2 O1 2.047(2)
Zn2 N4 2.193(3)
O1 C29 1.380(4)
O2 C42 1.381(3)
O3 C14 1.384(4)
O3 C15 1.397(4)
N1 C7 1.499(4)
N1 C5 1.515(4)
N1 C2 1.517(4)
N2 C9 1.360(4)
N2 C8 1.450(4)
N3 C20 1.371(4)
N3 C21 1.458(4)
N4 C22 1.473(4)
N4 C24 1.512(4)
N4 C27 1.512(4)
C1 C2 1.520(5)
C2 C3 1.523(5)
C4 C5 1.523(5)
C5 C6 1.520(5)
C7 C8 1.524(5)
C9 C14 1.410(4)
C9 C10 1.411(4)
C10 C11 1.406(5)
C11 C12 1.379(5)
C12 C13 1.401(4)
C13 C14 1.393(4)
C13 C16 1.452(5)
C15 C16 1.381(4)
C15 C20 1.411(4)
C16 C17 1.400(4)
C17 C18 1.385(5)
C18 C19 1.404(5)
C19 C20 1.407(4)
C21 C22 1.530(5)
C23 C24 1.533(5)
C24 C25 1.521(5)
C26 C27 1.522(5)
C27 C28 1.523(5)
C29 C30 1.330(4)
C29 C31 1.489(4)
C31 C32 1.401(4)
C31 C36 1.403(4)
C32 C33 1.405(4)
C32 C37 1.513(4)
C33 C34 1.408(5)
C33 C38 1.517(5)
C34 C35 1.398(5)
C34 C39 1.517(5)
C35 C36 1.405(5)
C35 C40 1.512(4)
C36 C41 1.511(5)
C42 C43 1.331(4)
C42 C44 1.506(4)
C44 C45 1.400(4)
C44 C49 1.407(4)
C45 C46 1.409(4)
C45 C50 1.516(4)
C46 C47 1.403(5)
C46 C51 1.517(5)
C47 C48 1.399(5)
C47 C52 1.514(5)
C48 C49 1.403(5)
C48 C53 1.520(5)
C49 C54 1.509(4)
C55 C56 1.396(14)
C56 C61 1.328(11)
C56 C57 1.383(10)
C57 C58 1.353(10)
C58 C59 1.404(11)
C59 C60 1.285(10)
C60 C61 1.338(11)

loop_
_geom_torsion_atom_site_label_1
_geom_torsion_atom_site_label_2
_geom_torsion_atom_site_label_3
_geom_torsion_atom_site_label_4
_geom_torsion
N2 Zn1 Zn2 N3 27.06(15)
O1 Zn1 Zn2 N3 -90.59(14)
O2 Zn1 Zn2 N3 118.63(14)
N1 Zn1 Zn2 N3 -173.60(16)
N2 Zn1 Zn2 O2 -91.57(13)
O1 Zn1 Zn2 O2 150.78(12)
N1 Zn1 Zn2 O2 67.77(15)
N2 Zn1 Zn2 O1 117.65(13)
O2 Zn1 Zn2 O1 -150.78(12)
N1 Zn1 Zn2 O1 -83.01(15)
N2 Zn1 Zn2 N4 -179.54(15)
O1 Zn1 Zn2 N4 62.80(14)
O2 Zn1 Zn2 N4 -87.98(14)
N1 Zn1 Zn2 N4 -20.21(17)
N2 Zn1 O1 C29 33.2(3)
O2 Zn1 O1 C29 153.9(2)
N1 Zn1 O1 C29 -88.7(2)
Zn2 Zn1 O1 C29 134.7(2)
N2 Zn1 O1 Zn2 -101.48(13)
O2 Zn1 O1 Zn2 19.18(8)
N1 Zn1 O1 Zn2 136.54(10)
N3 Zn2 O1 C29 -16.5(2)
O2 Zn2 O1 C29 -153.8(2)
N4 Zn2 O1 C29 82.2(2)
Zn1 Zn2 O1 C29 -134.0(2)
N3 Zn2 O1 Zn1 117.51(11)
O2 Zn2 O1 Zn1 -19.85(8)
N4 Zn2 O1 Zn1 -143.81(9)
N3 Zn2 O2 C42 30.6(3)
O1 Zn2 O2 C42 152.5(2)
N4 Zn2 O2 C42 -93.6(2)
Zn1 Zn2 O2 C42 133.4(2)
N3 Zn2 O2 Zn1 -102.86(14)
O1 Zn2 O2 Zn1 19.11(8)
N4 Zn2 O2 Zn1 132.99(9)
N2 Zn1 O2 C42 -18.5(2)
O1 Zn1 O2 C42 -153.9(2)
N1 Zn1 O2 C42 83.3(2)
Zn2 Zn1 O2 C42 -134.1(2)
N2 Zn1 O2 Zn2 115.61(11)
O1 Zn1 O2 Zn2 -19.85(8)
N1 Zn1 O2 Zn2 -142.58(9)
N2 Zn1 N1 C7 29.53(19)
O1 Zn1 N1 C7 171.63(16)
O2 Zn1 N1 C7 -90.08(19)
Zn2 Zn1 N1 C7 -134.05(16)
N2 Zn1 N1 C5 141.4(2)
O1 Zn1 N1 C5 -76.5(2)
O2 Zn1 N1 C5 21.8(2)
Zn2 Zn1 N1 C5 -22.1(3)
N2 Zn1 N1 C2 -90.6(2)
O1 Zn1 N1 C2 51.5(3)
O2 Zn1 N1 C2 149.8(2)
Zn2 Zn1 N1 C2 105.9(2)
O1 Zn1 N2 C9 37.2(3)
O2 Zn1 N2 C9 -69.0(3)
N1 Zn1 N2 C9 171.6(3)
Zn2 Zn1 N2 C9 -20.3(3)
O1 Zn1 N2 C8 -140.6(2)
O2 Zn1 N2 C8 113.2(2)
N1 Zn1 N2 C8 -6.2(2)
Zn2 Zn1 N2 C8 161.90(18)
O2 Zn2 N3 C20 35.4(3)
O1 Zn2 N3 C20 -72.5(3)
N4 Zn2 N3 C20 172.1(3)
Zn1 Zn2 N3 C20 -23.7(3)
O2 Zn2 N3 C21 -142.3(2)
O1 Zn2 N3 C21 109.9(2)
N4 Zn2 N3 C21 -5.6(2)
Zn1 Zn2 N3 C21 158.68(19)
N3 Zn2 N4 C22 29.60(18)
O2 Zn2 N4 C22 173.83(16)
O1 Zn2 N4 C22 -89.44(18)
Zn1 Zn2 N4 C22 -129.84(15)
N3 Zn2 N4 C24 143.4(2)
O2 Zn2 N4 C24 -72.4(2)
O1 Zn2 N4 C24 24.4(2)
Zn1 Zn2 N4 C24 -16.0(3)
N3 Zn2 N4 C27 -91.5(2)
O2 Zn2 N4 C27 52.7(2)
O1 Zn2 N4 C27 149.4(2)
Zn1 Zn2 N4 C27 109.0(2)
C7 N1 C2 C1 -98.2(3)
C5 N1 C2 C1 138.2(3)
Zn1 N1 C2 C1 12.7(4)
C7 N1 C2 C3 27.6(4)
C5 N1 C2 C3 -96.0(3)
Zn1 N1 C2 C3 138.5(3)
C7 N1 C5 C6 -64.5(4)
C2 N1 C5 C6 61.2(4)
Zn1 N1 C5 C6 -167.0(3)
C7 N1 C5 C4 169.1(3)
C2 N1 C5 C4 -65.2(3)
Zn1 N1 C5 C4 66.6(3)
C5 N1 C7 C8 -158.7(3)
C2 N1 C7 C8 76.1(3)
Zn1 N1 C7 C8 -48.5(3)
C9 N2 C8 C7 162.1(3)
Zn1 N2 C8 C7 -19.8(3)
N1 C7 C8 N2 50.3(4)
C8 N2 C9 C14 -171.7(3)
Zn1 N2 C9 C14 10.6(4)
C8 N2 C9 C10 7.6(5)
Zn1 N2 C9 C10 -170.1(2)
N2 C9 C10 C11 -178.0(3)
C14 C9 C10 C11 1.3(4)
C9 C10 C11 C12 -0.2(5)
C10 C11 C12 C13 -0.9(5)
C11 C12 C13 C14 0.7(4)
C11 C12 C13 C16 -179.9(3)
C15 O3 C14 C13 -0.2(3)
C15 O3 C14 C9 178.9(3)
C12 C13 C14 O3 179.7(3)
C16 C13 C14 O3 0.2(3)
C12 C13 C14 C9 0.6(5)
C16 C13 C14 C9 -178.9(3)
N2 C9 C14 O3 -1.2(5)
C10 C9 C14 O3 179.5(3)
N2 C9 C14 C13 177.8(3)
C10 C9 C14 C13 -1.5(4)
C14 O3 C15 C16 0.1(3)
C14 O3 C15 C20 177.1(3)
O3 C15 C16 C17 179.1(3)
C20 C15 C16 C17 2.3(5)
O3 C15 C16 C13 -0.1(3)
C20 C15 C16 C13 -176.9(3)
C14 C13 C16 C15 -0.1(3)
C12 C13 C16 C15 -179.5(3)
C14 C13 C16 C17 -179.1(4)
C12 C13 C16 C17 1.5(6)
C15 C16 C17 C18 -0.4(5)
C13 C16 C17 C18 178.5(3)
C16 C17 C18 C19 -0.8(5)
C17 C18 C19 C20 0.1(5)
C21 N3 C20 C19 7.6(5)
Zn2 N3 C20 C19 -169.9(3)
C21 N3 C20 C15 -171.0(3)
Zn2 N3 C20 C15 11.5(5)
C18 C19 C20 N3 -177.2(3)
C18 C19 C20 C15 1.6(5)
C16 C15 C20 N3 176.0(3)
O3 C15 C20 N3 -0.5(5)
C16 C15 C20 C19 -2.8(5)
O3 C15 C20 C19 -179.3(3)
C20 N3 C21 C22 161.9(3)
Zn2 N3 C21 C22 -20.1(3)
C24 N4 C22 C21 -159.2(3)
C27 N4 C22 C21 74.4(3)
Zn2 N4 C22 C21 -49.3(3)
N3 C21 C22 N4 50.7(4)
C22 N4 C24 C25 169.7(3)
C27 N4 C24 C25 -62.5(3)
Zn2 N4 C24 C25 66.1(3)
C22 N4 C24 C23 -62.7(4)
C27 N4 C24 C23 65.0(4)
Zn2 N4 C24 C23 -166.4(3)
C22 N4 C27 C26 29.8(4)
C24 N4 C27 C26 -96.2(3)
Zn2 N4 C27 C26 141.4(3)
C22 N4 C27 C28 -97.1(3)
C24 N4 C27 C28 136.8(3)
Zn2 N4 C27 C28 14.4(3)
Zn1 O1 C29 C30 -13.1(4)
Zn2 O1 C29 C30 109.1(3)
Zn1 O1 C29 C31 166.99(19)
Zn2 O1 C29 C31 -70.9(3)
C30 C29 C31 C32 115.6(4)
O1 C29 C31 C32 -64.4(4)
C30 C29 C31 C36 -62.6(4)
O1 C29 C31 C36 117.3(3)
C36 C31 C32 C33 0.4(5)
C29 C31 C32 C33 -177.8(3)
C36 C31 C32 C37 178.4(3)
C29 C31 C32 C37 0.2(4)
C31 C32 C33 C34 0.8(5)
C37 C32 C33 C34 -177.2(3)
C31 C32 C33 C38 -179.2(3)
C37 C32 C33 C38 2.8(5)
C32 C33 C34 C35 -2.4(5)
C38 C33 C34 C35 177.6(4)
C32 C33 C34 C39 175.4(4)
C38 C33 C34 C39 -4.7(6)
C33 C34 C35 C36 2.7(5)
C39 C34 C35 C36 -175.1(4)
C33 C34 C35 C40 -179.5(3)
C39 C34 C35 C40 2.7(6)
C32 C31 C36 C35 -0.1(5)
C29 C31 C36 C35 178.2(3)
C32 C31 C36 C41 178.3(3)
C29 C31 C36 C41 -3.5(5)
C34 C35 C36 C31 -1.5(5)
C40 C35 C36 C31 -179.3(3)
C34 C35 C36 C41 -179.9(3)
C40 C35 C36 C41 2.3(5)
Zn2 O2 C42 C43 -7.8(4)
Zn1 O2 C42 C43 113.6(3)
Zn2 O2 C42 C44 170.97(19)
Zn1 O2 C42 C44 -67.6(3)
C43 C42 C44 C45 -64.2(4)
O2 C42 C44 C45 117.0(3)
C43 C42 C44 C49 113.9(4)
O2 C42 C44 C49 -64.9(4)
C49 C44 C45 C46 0.5(4)
C42 C44 C45 C46 178.5(3)
C49 C44 C45 C50 -178.8(3)
C42 C44 C45 C50 -0.7(4)
C44 C45 C46 C47 0.1(4)
C50 C45 C46 C47 179.4(3)
C44 C45 C46 C51 -179.0(3)
C50 C45 C46 C51 0.3(4)
C45 C46 C47 C48 -0.2(5)
C51 C46 C47 C48 178.8(3)
C45 C46 C47 C52 -178.9(3)
C51 C46 C47 C52 0.2(5)
C46 C47 C48 C49 -0.2(5)
C52 C47 C48 C49 178.4(3)
C46 C47 C48 C53 -178.0(3)
C52 C47 C48 C53 0.6(5)
C47 C48 C49 C44 0.8(5)
C53 C48 C49 C44 178.6(3)
C47 C48 C49 C54 -175.2(3)
C53 C48 C49 C54 2.6(5)
C45 C44 C49 C48 -0.9(5)
C42 C44 C49 C48 -179.0(3)
C45 C44 C49 C54 175.1(3)
C42 C44 C49 C54 -3.0(4)
C61 C56 C57 C58 -2.4(18)
C55 C56 C57 C58 176.9(11)
C56 C57 C58 C59 0.6(16)
C57 C58 C59 C60 0.5(17)
C58 C59 C60 C61 0(2)
C57 C56 C61 C60 3.3(18)
C55 C56 C61 C60 -176.0(11)
C59 C60 C61 C56 -3(2)
